data_7015448
loop_
_publ_author_name
'Takahashi, Yukari'
'Obara, Rena'
'Lin, Zheng-Zhong'
'Takahashi, Yukihiro'
'Naito, Toshio'
'Inabe, Tamotsu'
'Ishibashi, Shoji'
'Terakura, Kiyoyuki'

_publ_section_title
;
 Charge-transport in tin-iodide perovskite CH(3)NH(3)SnI(3): origin of
 high conductivity.
;
_journal_issue 20
_journal_name_full 'Dalton transactions (Cambridge, England : 2003)'
_journal_page_first 5563
_journal_page_last 5568
_journal_paper_doi 10.1039/c0dt01601b
_journal_volume 40
_journal_year 2011
_chemical_formula_moiety 'C H6 I3 N Sn '
_chemical_formula_sum 'C H6 I3 N Sn'
_chemical_formula_weight 531.47
_space_group_IT_number 221
_symmetry_cell_setting cubic
_symmetry_Int_Tables_number 221
_symmetry_space_group_name_Hall '-P 4 2 3'
_symmetry_space_group_name_H-M 'P m -3 m'
_cell_angle_alpha 90.0000
_cell_angle_beta 90.0000
_cell_angle_gamma 90.0000
_cell_formula_units_Z 1
_cell_length_a 6.2434(14)
_cell_length_b 6.2434(14)
_cell_length_c 6.2434(14)
_cell_measurement_reflns_used 3811
_cell_measurement_temperature 295
_cell_measurement_theta_max 27.3
_cell_measurement_theta_min 4.6
_cell_volume 243.37(9)
_computing_cell_refinement PROCESS-AUTO
_computing_data_collection PROCESS-AUTO
_computing_data_reduction CrystalStructure
_computing_publication_material 'CrystalStructure 3.8'
_computing_structure_refinement CRYSTALS
_computing_structure_solution DirectMethod
_diffrn_ambient_temperature 295
_diffrn_detector_area_resol_mean 10.00
_diffrn_measured_fraction_theta_full 1.000
_diffrn_measured_fraction_theta_max 1.000
_diffrn_measurement_device_type 'Rigaku RAXIS-RAPID'
_diffrn_measurement_method \w
_diffrn_radiation_type 'Mo K\a'
_diffrn_radiation_wavelength 0.71075
_diffrn_reflns_av_R_equivalents 0.032
_diffrn_reflns_limit_h_max 8
_diffrn_reflns_limit_h_min -8
_diffrn_reflns_limit_k_max 7
_diffrn_reflns_limit_k_min -7
_diffrn_reflns_limit_l_max 8
_diffrn_reflns_limit_l_min -7
_diffrn_reflns_number 2155
_diffrn_reflns_theta_full 27.32
_diffrn_reflns_theta_max 27.32
_exptl_absorpt_coefficient_mu 12.057
_exptl_absorpt_correction_T_max 0.299
_exptl_absorpt_correction_T_min 0.129
_exptl_absorpt_correction_type multi-scan
_exptl_absorpt_process_details
;
Higashi, T. (1995). Program for Absorption Correction.
Rigaku Corporation, Tokyo, Japan.
;
_exptl_crystal_colour black
_exptl_crystal_density_diffrn 3.626
_exptl_crystal_density_method 'not measured'
_exptl_crystal_description block
_exptl_crystal_F_000 228.00
_exptl_crystal_size_max 0.30
_exptl_crystal_size_mid 0.15
_exptl_crystal_size_min 0.10
_refine_diff_density_max 0.62
_refine_diff_density_min -2.93
_refine_ls_extinction_method none
_refine_ls_goodness_of_fit_ref 1.236
_refine_ls_hydrogen_treatment 'not included'
_refine_ls_number_parameters 4
_refine_ls_number_reflns 82
_refine_ls_R_factor_gt 0.0700
_refine_ls_shift/su_max 0.0000
_refine_ls_structure_factor_coef Fsqd
_refine_ls_weighting_details 'w = 1/[0.0100Fo^2^ + 1.0000?(Fo^2^)]/(4Fo^2^)'
_refine_ls_weighting_scheme calc
_refine_ls_wR_factor_ref 0.2520
_reflns_number_gt 81
_reflns_number_total 82
_reflns_threshold_expression F^2^>2.0\s(F^2^)
_cod_data_source_file c0dt01601b.txt
_cod_data_source_block '_SnI_cubic'
_cod_original_formula_sum 'C H6 I3 N Sn '
_cod_database_code 7015448

loop_
_symmetry_equiv_pos_site_id
_symmetry_equiv_pos_as_xyz
1 +X,+Y,+Z
2 +Y,+Z,+X
3 +Z,+X,+Y
4 +X,+Y,-Z
5 +Y,+Z,-X
6 +Z,+X,-Y
7 +Y,-Z,-X
8 +Z,-X,-Y
9 -Z,+X,-Y
10 -X,+Y,-Z
11 -Y,+Z,-X
12 +X,-Y,-Z
13 +Y,+X,+Z
14 +Z,+Y,+X
15 +X,+Z,+Y
16 +Y,+X,-Z
17 +Z,+Y,-X
18 +X,+Z,-Y
19 -Z,+Y,-X
20 -X,+Z,-Y
21 +X,-Z,-Y
22 +Y,-X,-Z
23 +Z,-Y,-X
24 -Y,+X,-Z
25 -X,-Y,-Z
26 -Y,-Z,-X
27 -Z,-X,-Y
28 -X,-Y,+Z
29 -Y,-Z,+X
30 -Z,-X,+Y
31 -Y,+Z,+X
32 -Z,+X,+Y
33 +Z,-X,+Y
34 +X,-Y,+Z
35 +Y,-Z,+X
36 -X,+Y,+Z
37 -Y,-X,-Z
38 -Z,-Y,-X
39 -X,-Z,-Y
40 -Y,-X,+Z
41 -Z,-Y,+X
42 -X,-Z,+Y
43 +Z,-Y,+X
44 +X,-Z,+Y
45 -X,+Z,+Y
46 -Y,+X,+Z
47 -Z,+Y,+X
48 +Y,-X,+Z

loop_
_atom_site_label
_atom_site_type_symbol
_atom_site_fract_x
_atom_site_fract_y
_atom_site_fract_z
_atom_site_U_iso_or_equiv
_atom_site_adp_type
_atom_site_occupancy
_atom_site_symmetry_multiplicity
_atom_site_calc_flag
_atom_site_refinement_flags
_atom_site_disorder_assembly
_atom_site_disorder_group
I(1) I 0.0000 0.0000 0.5000 0.0809(10) Uani 1.00 16 d S . .
Sn(1) Sn 0.0000 0.0000 0.0000 0.0240(7) Uani 1.00 48 d S . .

loop_
_atom_site_aniso_label
_atom_site_aniso_U_11
_atom_site_aniso_U_22
_atom_site_aniso_U_33
_atom_site_aniso_U_12
_atom_site_aniso_U_13
_atom_site_aniso_U_23
I(1) 0.112(2) 0.112(2) 0.0186(16) 0.0000 0.0000 0.0000
Sn(1) 0.0240(14) 0.0240(14) 0.0240(14) 0.0000 0.0000 0.0000

loop_
_atom_type_symbol
_atom_type_description
_atom_type_scat_dispersion_real
_atom_type_scat_dispersion_imag
_atom_type_scat_source
C C 0.003 0.002
;
International Tables for Crystallography
(1992, Vol. C, Tables 4.2.6.8 and 6.1.1.4)
;
H H 0.000 0.000
;
International Tables for Crystallography
(1992, Vol. C, Table 6.1.1.4)
;
N N 0.006 0.003
;
International Tables for Crystallography
(1992, Vol. C, Tables 4.2.6.8 and 6.1.1.4)
;
Sn Sn -0.654 1.425
;
International Tables for Crystallography
(1992, Vol. C, Tables 4.2.6.8 and 6.1.1.4)
;
I I -0.474 1.812
;
International Tables for Crystallography
(1992, Vol. C, Tables 4.2.6.8 and 6.1.1.4)
;

loop_
_geom_angle_atom_site_label_1
_geom_angle_atom_site_label_2
_geom_angle_atom_site_label_3
_geom_angle
_geom_angle_publ_flag
_geom_angle_site_symmetry_1
_geom_angle_site_symmetry_2
_geom_angle_site_symmetry_3
Sn(1) I(1) Sn(1) 180.0000 yes . . 1_556
I(1) Sn(1) I(1) 180.0000 yes 1_554 . .
I(1) Sn(1) I(1) 90.0000 yes 1_554 . 2_545
I(1) Sn(1) I(1) 90.0000 yes 1_554 . 2_555
I(1) Sn(1) I(1) 90.0000 yes 1_554 . 3_455
I(1) Sn(1) I(1) 90.0000 yes 1_554 . 3_555
I(1) Sn(1) I(1) 90.0000 yes . . 2_545
I(1) Sn(1) I(1) 90.0000 yes . . 2_555
I(1) Sn(1) I(1) 90.0000 yes . . 3_455
I(1) Sn(1) I(1) 90.0000 yes . . 3_555
I(1) Sn(1) I(1) 180.0000 yes 2_545 . 2_555
I(1) Sn(1) I(1) 90.0000 yes 2_545 . 3_455
I(1) Sn(1) I(1) 90.0000 yes 2_545 . 3_555
I(1) Sn(1) I(1) 90.0000 yes 2_555 . 3_455
I(1) Sn(1) I(1) 90.0000 yes 2_555 . 3_555
I(1) Sn(1) I(1) 180.0000 yes 3_455 . 3_555

loop_
_geom_bond_atom_site_label_1
_geom_bond_atom_site_label_2
_geom_bond_distance
_geom_bond_publ_flag
_geom_bond_site_symmetry_1
_geom_bond_site_symmetry_2
I(1) Sn(1) 3.1217 yes . .
I(1) Sn(1) 3.1217 yes . 1_556
